data_7130032
loop_
_publ_author_name
'Cai, Shuai-Fang'
'Qiu, Li-Qi'
'Huang, Wen-Bin'
'Li, Hongru'
'He, Liang-Nian'

_publ_section_title
;
 Palladium-Catalyzed Carboxylative Cyclization of Propargylic Amines with
 Aryl Iodides, CO2 and CO at Ambient Pressure
;
_journal_name_full 'Chemical Communications'
_journal_paper_doi 10.1039/D2CC01635D
_journal_year 2022
_chemical_formula_moiety 'C18 H15 N O3'
_chemical_formula_sum 'C18 H15 N O3'
_chemical_formula_weight 293.31
_space_group_crystal_system monoclinic
_space_group_IT_number 14
_space_group_name_Hall '-P 2yn'
_space_group_name_H-M_alt 'P 1 21/n 1'
_atom_sites_solution_hydrogens geom
_atom_sites_solution_primary dual
_audit_creation_date 2021-04-15
_audit_creation_method
;
Olex2 1.2
(compiled 2017.01.04 svn.r3372 for OlexSys, GUI svn.r5292)
;
_audit_update_record
;
2022-03-21 deposited with the CCDC.	2022-04-29 downloaded from the CCDC.
;
_cell_angle_alpha 90
_cell_angle_beta 91.520(4)
_cell_angle_gamma 90
_cell_formula_units_Z 4
_cell_length_a 5.7848(3)
_cell_length_b 11.3961(5)
_cell_length_c 21.8769(9)
_cell_measurement_reflns_used 8879
_cell_measurement_temperature 113.15
_cell_measurement_theta_max 32.7080
_cell_measurement_theta_min 2.0130
_cell_volume 1441.71(11)
_computing_cell_refinement 'CrysAlisPro 1.171.39.46 (Rigaku OD, 2018)'
_computing_data_collection 'CrystalClear(Rigaku, 2008)'
_computing_data_reduction 'CrysAlisPro 1.171.39.46 (Rigaku OD, 2018)'
_computing_molecular_graphics 'Olex2 (Dolomanov et al., 2009)'
_computing_publication_material 'Olex2 (Dolomanov et al., 2009)'
_computing_structure_refinement 'ShelXL (Sheldrick, 2015)'
_computing_structure_solution 'ShelXT (Sheldrick, 2015)'
_diffrn_ambient_temperature 113.15
_diffrn_detector 'CCD plate'
_diffrn_measured_fraction_theta_full 0.999
_diffrn_measured_fraction_theta_max 0.999
_diffrn_measurement_details
;
List of Runs (angles in degrees, time in seconds):

  # Type    Start    End  Width  t~exp~   \w     \q     \k     \f   Frames
#--------------------------------------------------------------------------
  1  \w   -115.00  65.00   0.50   10.00    --  -25.00  45.00   0.00  360
  2  \w   -115.00  65.00   0.50   10.00    --  -25.00  45.00  90.00  360
  3  \w   -115.00  65.00   0.50   10.00    --  -25.00  45.00 180.00  360
;
_diffrn_measurement_device 'abstract diffractometer'
_diffrn_measurement_device_type 'Rigaku Saturn 70'
_diffrn_measurement_method '\w scans'
_diffrn_orient_matrix_type 'CrysAlisPro convention (1999,Acta A55,543-557)'
_diffrn_orient_matrix_UB_11 0.0009562000
_diffrn_orient_matrix_UB_12 0.0261889000
_diffrn_orient_matrix_UB_13 -0.0294054000
_diffrn_orient_matrix_UB_21 -0.0004351000
_diffrn_orient_matrix_UB_22 0.0564619000
_diffrn_orient_matrix_UB_23 0.0136281000
_diffrn_orient_matrix_UB_31 0.1226686000
_diffrn_orient_matrix_UB_32 -0.0000279000
_diffrn_orient_matrix_UB_33 0.0011597000
_diffrn_radiation_monochromator confocal
_diffrn_radiation_probe x-ray
_diffrn_radiation_type MoK\a
_diffrn_radiation_wavelength 0.71073
_diffrn_reflns_av_R_equivalents 0.0774
_diffrn_reflns_av_unetI/netI 0.0435
_diffrn_reflns_Laue_measured_fraction_full 0.999
_diffrn_reflns_Laue_measured_fraction_max 0.999
_diffrn_reflns_limit_h_max 7
_diffrn_reflns_limit_h_min -7
_diffrn_reflns_limit_k_max 15
_diffrn_reflns_limit_k_min -15
_diffrn_reflns_limit_l_max 29
_diffrn_reflns_limit_l_min -29
_diffrn_reflns_number 17338
_diffrn_reflns_point_group_measured_fraction_full 0.999
_diffrn_reflns_point_group_measured_fraction_max 0.999
_diffrn_reflns_theta_full 25.242
_diffrn_reflns_theta_max 28.278
_diffrn_reflns_theta_min 2.015
_diffrn_source 'rotating anode'
_diffrn_source_type 'Enhance (Mo) X-ray Source'
_exptl_absorpt_coefficient_mu 0.093
_exptl_absorpt_correction_T_max 1.00000
_exptl_absorpt_correction_T_min 0.81775
_exptl_absorpt_correction_type multi-scan
_exptl_absorpt_process_details
;
CrysAlisPro 1.171.39.46 (Rigaku Oxford Diffraction, 2018)
Empirical absorption correction using spherical harmonics,
 implemented in SCALE3 ABSPACK scaling algorithm.
;
_exptl_crystal_colour colourless
_exptl_crystal_colour_primary colourless
_exptl_crystal_density_diffrn 1.351
_exptl_crystal_description needle
_exptl_crystal_F_000 616
_exptl_crystal_size_max 0.42
_exptl_crystal_size_mid 0.08
_exptl_crystal_size_min 0.06
_refine_diff_density_max 0.248
_refine_diff_density_min -0.208
_refine_diff_density_rms 0.050
_refine_ls_extinction_coef 0.021(3)
_refine_ls_extinction_expression Fc^*^=kFc[1+0.001xFc^2^\l^3^/sin(2\q)]^-1/4^
_refine_ls_extinction_method 'SHELXL-2016/6 (Sheldrick 2016)'
_refine_ls_goodness_of_fit_ref 1.018
_refine_ls_hydrogen_treatment constr
_refine_ls_matrix_type full
_refine_ls_number_parameters 200
_refine_ls_number_reflns 3567
_refine_ls_number_restraints 0
_refine_ls_restrained_S_all 1.018
_refine_ls_R_factor_all 0.0615
_refine_ls_R_factor_gt 0.0467
_refine_ls_shift/su_max 0.000
_refine_ls_shift/su_mean 0.000
_refine_ls_structure_factor_coef Fsqd
_refine_ls_weighting_details 'w=1/[\s^2^(Fo^2^)+(0.0559P)^2^+0.3222P] where P=(Fo^2^+2Fc^2^)/3'
_refine_ls_weighting_scheme calc
_refine_ls_wR_factor_gt 0.1109
_refine_ls_wR_factor_ref 0.1212
_reflns_Friedel_coverage 0.000
_reflns_number_gt 2822
_reflns_number_total 3567
_reflns_threshold_expression 'I > 2\s(I)'
_cod_data_source_file d2cc01635d2.cif
_cod_data_source_block r20210415a
_cod_database_code 7130032
_shelx_shelxl_version_number 2016/6
_shelx_space_group_comment
;
The symmetry employed for this shelxl refinement is uniquely defined
by the following loop, which should always be used as a source of
symmetry information in preference to the above space-group names.
They are only intended as comments.
;
_reflns_odcompleteness_completeness 92.84
_reflns_odcompleteness_iscentric 1
_reflns_odcompleteness_theta 32.89
_olex2_refinement_description
;
1. Fixed Uiso
 At 1.2 times of:
  All C(H) groups, All C(H,H) groups
2.a Secondary CH2 refined with riding coordinates:
 C4(H4A,H4B), C12(H12A,H12B)
2.b Aromatic/amide H refined with riding coordinates:
 C2(H2), C7(H7), C8(H8), C9(H9), C10(H10), C11(H11), C14(H14), C15(H15),
 C16(H16), C17(H17), C18(H18)
;
_olex2_submission_special_instructions 'No special instructions were received'
_oxdiff_exptl_absorpt_empirical_details
;
Empirical correction (ABSPACK) includes:
- Absorption correction using spherical harmonics
- Frame scaling
- Detector area scaling
;
_oxdiff_exptl_absorpt_empirical_full_max 1.648
_oxdiff_exptl_absorpt_empirical_full_min 0.670

loop_
_space_group_symop_operation_xyz
'x, y, z'
'-x+1/2, y+1/2, -z+1/2'
'-x, -y, -z'
'x-1/2, -y-1/2, z-1/2'

loop_
_atom_site_label
_atom_site_type_symbol
_atom_site_fract_x
_atom_site_fract_y
_atom_site_fract_z
_atom_site_U_iso_or_equiv
_atom_site_adp_type
_atom_site_occupancy
_atom_site_site_symmetry_order
_atom_site_calc_flag
_atom_site_refinement_flags_posn
_atom_site_refinement_flags_adp
_atom_site_refinement_flags_occupancy
_atom_site_disorder_assembly
_atom_site_disorder_group
O1 O 0.31903(15) 0.62068(8) 0.28336(4) 0.0271(2) Uani 1 1 d . . . . .
O2 O 0.28648(17) 0.75931(9) 0.20823(5) 0.0344(3) Uani 1 1 d . . . . .
O3 O 0.81601(18) 0.49979(10) 0.41015(5) 0.0419(3) Uani 1 1 d . . . . .
N1 N 0.61784(19) 0.73414(10) 0.26893(5) 0.0253(3) Uani 1 1 d . . . . .
C1 C 0.4013(2) 0.71191(11) 0.24845(6) 0.0251(3) Uani 1 1 d . . . . .
C2 C 0.6778(2) 0.65653(12) 0.31652(6) 0.0270(3) Uani 1 1 d . . . . .
H2 H 0.821378 0.653597 0.338565 0.032 Uiso 1 1 calc R . . . .
C3 C 0.4952(2) 0.58770(11) 0.32497(6) 0.0232(3) Uani 1 1 d . . . . .
C4 C 0.4342(2) 0.49034(11) 0.36629(6) 0.0253(3) Uani 1 1 d . . . . .
H4A H 0.391942 0.420909 0.341197 0.030 Uiso 1 1 calc R . . . .
H4B H 0.296102 0.513353 0.389238 0.030 Uiso 1 1 calc R . . . .
C5 C 0.6241(2) 0.45591(12) 0.41146(6) 0.0271(3) Uani 1 1 d . . . . .
C6 C 0.5704(2) 0.36483(11) 0.45820(6) 0.0265(3) Uani 1 1 d . . . . .
C7 C 0.7367(3) 0.34254(12) 0.50412(6) 0.0305(3) Uani 1 1 d . . . . .
H7 H 0.876793 0.386076 0.505421 0.037 Uiso 1 1 calc R . . . .
C8 C 0.6985(3) 0.25744(13) 0.54773(7) 0.0362(4) Uani 1 1 d . . . . .
H8 H 0.812305 0.242916 0.578923 0.043 Uiso 1 1 calc R . . . .
C9 C 0.4950(3) 0.19320(13) 0.54615(7) 0.0381(4) Uani 1 1 d . . . . .
H9 H 0.469602 0.134511 0.576076 0.046 Uiso 1 1 calc R . . . .
C10 C 0.3289(3) 0.21482(13) 0.50085(7) 0.0367(4) Uani 1 1 d . . . . .
H10 H 0.189323 0.170824 0.499729 0.044 Uiso 1 1 calc R . . . .
C11 C 0.3653(3) 0.30065(12) 0.45695(6) 0.0317(3) Uani 1 1 d . . . . .
H11 H 0.250382 0.315535 0.426107 0.038 Uiso 1 1 calc R . . . .
C12 C 0.7575(2) 0.83194(12) 0.24748(6) 0.0283(3) Uani 1 1 d . . . . .
H12A H 0.681528 0.867236 0.210797 0.034 Uiso 1 1 calc R . . . .
H12B H 0.911150 0.802575 0.235773 0.034 Uiso 1 1 calc R . . . .
C13 C 0.7874(2) 0.92455(11) 0.29670(6) 0.0253(3) Uani 1 1 d . . . . .
C14 C 0.6110(2) 1.00398(12) 0.30742(6) 0.0310(3) Uani 1 1 d . . . . .
H14 H 0.474012 1.002157 0.282518 0.037 Uiso 1 1 calc R . . . .
C15 C 0.6326(3) 1.08590(13) 0.35406(7) 0.0351(3) Uani 1 1 d . . . . .
H15 H 0.511154 1.140066 0.360872 0.042 Uiso 1 1 calc R . . . .
C16 C 0.8310(3) 1.08873(13) 0.39064(7) 0.0359(3) Uani 1 1 d . . . . .
H16 H 0.845038 1.144186 0.422951 0.043 Uiso 1 1 calc R . . . .
C17 C 1.0089(3) 1.01085(14) 0.38023(7) 0.0380(4) Uani 1 1 d . . . . .
H17 H 1.145868 1.013012 0.405160 0.046 Uiso 1 1 calc R . . . .
C18 C 0.9867(2) 0.92919(13) 0.33303(7) 0.0314(3) Uani 1 1 d . . . . .
H18 H 1.109568 0.876153 0.325721 0.038 Uiso 1 1 calc R . . . .

loop_
_atom_site_aniso_label
_atom_site_aniso_U_11
_atom_site_aniso_U_22
_atom_site_aniso_U_33
_atom_site_aniso_U_23
_atom_site_aniso_U_13
_atom_site_aniso_U_12
O1 0.0232(5) 0.0265(5) 0.0315(5) 0.0014(4) -0.0045(4) -0.0017(4)
O2 0.0287(5) 0.0335(6) 0.0403(6) 0.0074(4) -0.0086(4) 0.0026(4)
O3 0.0309(6) 0.0514(7) 0.0428(6) 0.0159(5) -0.0092(5) -0.0104(5)
N1 0.0232(6) 0.0286(6) 0.0241(5) 0.0016(4) -0.0014(4) -0.0019(4)
C1 0.0240(7) 0.0244(6) 0.0269(6) -0.0028(5) 0.0005(5) 0.0017(5)
C2 0.0267(7) 0.0307(7) 0.0234(6) 0.0015(5) -0.0035(5) -0.0012(6)
C3 0.0227(6) 0.0252(6) 0.0216(6) -0.0036(5) -0.0024(5) 0.0012(5)
C4 0.0272(7) 0.0232(6) 0.0254(6) -0.0038(5) 0.0001(5) -0.0015(5)
C5 0.0280(7) 0.0272(7) 0.0258(6) -0.0029(5) -0.0016(5) -0.0008(6)
C6 0.0312(7) 0.0236(6) 0.0248(6) -0.0033(5) 0.0016(5) 0.0029(5)
C7 0.0333(8) 0.0293(7) 0.0287(7) -0.0036(5) -0.0020(6) 0.0022(6)
C8 0.0438(9) 0.0371(8) 0.0276(7) 0.0009(6) -0.0040(6) 0.0061(7)
C9 0.0497(9) 0.0317(8) 0.0331(8) 0.0054(6) 0.0061(7) 0.0043(7)
C10 0.0382(8) 0.0340(8) 0.0380(8) 0.0028(6) 0.0051(6) -0.0023(6)
C11 0.0339(8) 0.0299(7) 0.0312(7) -0.0003(5) -0.0013(6) 0.0002(6)
C12 0.0265(7) 0.0330(7) 0.0256(6) 0.0035(5) 0.0009(5) -0.0039(6)
C13 0.0248(7) 0.0256(6) 0.0255(6) 0.0069(5) 0.0025(5) -0.0033(5)
C14 0.0252(7) 0.0344(8) 0.0333(7) 0.0075(6) -0.0029(5) 0.0020(6)
C15 0.0368(8) 0.0301(7) 0.0386(8) 0.0048(6) 0.0036(6) 0.0071(6)
C16 0.0421(9) 0.0288(7) 0.0368(8) -0.0035(6) -0.0009(7) -0.0020(6)
C17 0.0322(8) 0.0400(8) 0.0413(8) -0.0047(7) -0.0090(6) -0.0022(7)
C18 0.0260(7) 0.0320(7) 0.0359(7) 0.0006(6) -0.0019(6) 0.0024(6)

loop_
_atom_type_symbol
_atom_type_description
_atom_type_scat_dispersion_real
_atom_type_scat_dispersion_imag
_atom_type_scat_source
C C 0.0033 0.0016 'International Tables Vol C Tables 4.2.6.8 and 6.1.1.4'
H H 0.0000 0.0000 'International Tables Vol C Tables 4.2.6.8 and 6.1.1.4'
N N 0.0061 0.0033 'International Tables Vol C Tables 4.2.6.8 and 6.1.1.4'
O O 0.0106 0.0060 'International Tables Vol C Tables 4.2.6.8 and 6.1.1.4'

loop_
_geom_angle_atom_site_label_1
_geom_angle_atom_site_label_2
_geom_angle_atom_site_label_3
_geom_angle
_geom_angle_site_symmetry_1
_geom_angle_site_symmetry_3
_geom_angle_publ_flag
C1 O1 C3 107.81(10) . . ?
C1 N1 C2 109.80(11) . . ?
C1 N1 C12 123.73(11) . . ?
C2 N1 C12 126.26(11) . . ?
O2 C1 O1 123.02(12) . . ?
O2 C1 N1 130.16(13) . . ?
N1 C1 O1 106.82(11) . . ?
N1 C2 H2 126.5 . . ?
C3 C2 N1 107.03(11) . . ?
C3 C2 H2 126.5 . . ?
O1 C3 C4 114.67(11) . . ?
C2 C3 O1 108.53(11) . . ?
C2 C3 C4 136.79(12) . . ?
C3 C4 H4A 108.7 . . ?
C3 C4 H4B 108.7 . . ?
C3 C4 C5 114.43(11) . . ?
H4A C4 H4B 107.6 . . ?
C5 C4 H4A 108.7 . . ?
C5 C4 H4B 108.7 . . ?
O3 C5 C4 121.70(12) . . ?
O3 C5 C6 120.44(12) . . ?
C6 C5 C4 117.86(12) . . ?
C7 C6 C5 117.84(12) . . ?
C11 C6 C5 122.89(12) . . ?
C11 C6 C7 119.26(13) . . ?
C6 C7 H7 119.8 . . ?
C8 C7 C6 120.32(14) . . ?
C8 C7 H7 119.8 . . ?
C7 C8 H8 119.8 . . ?
C7 C8 C9 120.30(14) . . ?
C9 C8 H8 119.8 . . ?
C8 C9 H9 120.1 . . ?
C10 C9 C8 119.80(14) . . ?
C10 C9 H9 120.1 . . ?
C9 C10 H10 119.9 . . ?
C9 C10 C11 120.29(15) . . ?
C11 C10 H10 119.9 . . ?
C6 C11 H11 120.0 . . ?
C10 C11 C6 120.02(13) . . ?
C10 C11 H11 120.0 . . ?
N1 C12 H12A 109.5 . . ?
N1 C12 H12B 109.5 . . ?
N1 C12 C13 110.91(10) . . ?
H12A C12 H12B 108.0 . . ?
C13 C12 H12A 109.5 . . ?
C13 C12 H12B 109.5 . . ?
C14 C13 C12 120.26(12) . . ?
C18 C13 C12 120.85(12) . . ?
C18 C13 C14 118.86(13) . . ?
C13 C14 H14 119.6 . . ?
C15 C14 C13 120.74(13) . . ?
C15 C14 H14 119.6 . . ?
C14 C15 H15 120.0 . . ?
C16 C15 C14 119.95(14) . . ?
C16 C15 H15 120.0 . . ?
C15 C16 H16 120.0 . . ?
C15 C16 C17 120.01(14) . . ?
C17 C16 H16 120.0 . . ?
C16 C17 H17 120.1 . . ?
C16 C17 C18 119.74(14) . . ?
C18 C17 H17 120.1 . . ?
C13 C18 C17 120.69(13) . . ?
C13 C18 H18 119.7 . . ?
C17 C18 H18 119.7 . . ?

loop_
_geom_bond_atom_site_label_1
_geom_bond_atom_site_label_2
_geom_bond_distance
_geom_bond_site_symmetry_2
_geom_bond_publ_flag
O1 C1 1.3821(16) . ?
O1 C3 1.3996(15) . ?
O2 C1 1.2149(16) . ?
O3 C5 1.2187(16) . ?
N1 C1 1.3432(17) . ?
N1 C2 1.4026(16) . ?
N1 C12 1.4611(17) . ?
C2 H2 0.9500 . ?
C2 C3 1.3325(19) . ?
C3 C4 1.4797(18) . ?
C4 H4A 0.9900 . ?
C4 H4B 0.9900 . ?
C4 C5 1.5098(19) . ?
C5 C6 1.4954(19) . ?
C6 C7 1.3956(19) . ?
C6 C11 1.393(2) . ?
C7 H7 0.9500 . ?
C7 C8 1.382(2) . ?
C8 H8 0.9500 . ?
C8 C9 1.386(2) . ?
C9 H9 0.9500 . ?
C9 C10 1.384(2) . ?
C10 H10 0.9500 . ?
C10 C11 1.391(2) . ?
C11 H11 0.9500 . ?
C12 H12A 0.9900 . ?
C12 H12B 0.9900 . ?
C12 C13 1.5144(18) . ?
C13 C14 1.3884(19) . ?
C13 C18 1.3838(19) . ?
C14 H14 0.9500 . ?
C14 C15 1.386(2) . ?
C15 H15 0.9500 . ?
C15 C16 1.382(2) . ?
C16 H16 0.9500 . ?
C16 C17 1.383(2) . ?
C17 H17 0.9500 . ?
C17 C18 1.393(2) . ?
C18 H18 0.9500 . ?

loop_
_geom_torsion_atom_site_label_1
_geom_torsion_atom_site_label_2
_geom_torsion_atom_site_label_3
_geom_torsion_atom_site_label_4
_geom_torsion
_geom_torsion_site_symmetry_1
_geom_torsion_site_symmetry_2
_geom_torsion_site_symmetry_3
_geom_torsion_site_symmetry_4
_geom_torsion_publ_flag
O1 C3 C4 C5 -179.46(10) . . . . ?
O3 C5 C6 C7 7.48(19) . . . . ?
O3 C5 C6 C11 -171.25(14) . . . . ?
N1 C2 C3 O1 -0.13(14) . . . . ?
N1 C2 C3 C4 -179.06(14) . . . . ?
N1 C12 C13 C14 -79.16(15) . . . . ?
N1 C12 C13 C18 98.67(14) . . . . ?
C1 O1 C3 C2 0.62(14) . . . . ?
C1 O1 C3 C4 179.82(10) . . . . ?
C1 N1 C2 C3 -0.43(15) . . . . ?
C1 N1 C12 C13 109.43(14) . . . . ?
C2 N1 C1 O1 0.81(14) . . . . ?
C2 N1 C1 O2 179.75(14) . . . . ?
C2 N1 C12 C13 -64.79(16) . . . . ?
C2 C3 C4 C5 -0.6(2) . . . . ?
C3 O1 C1 O2 -179.91(12) . . . . ?
C3 O1 C1 N1 -0.87(13) . . . . ?
C3 C4 C5 O3 -5.20(19) . . . . ?
C3 C4 C5 C6 175.20(11) . . . . ?
C4 C5 C6 C7 -172.91(12) . . . . ?
C4 C5 C6 C11 8.35(19) . . . . ?
C5 C6 C7 C8 -178.55(13) . . . . ?
C5 C6 C11 C10 178.19(13) . . . . ?
C6 C7 C8 C9 0.2(2) . . . . ?
C7 C6 C11 C10 -0.5(2) . . . . ?
C7 C8 C9 C10 -0.3(2) . . . . ?
C8 C9 C10 C11 0.0(2) . . . . ?
C9 C10 C11 C6 0.4(2) . . . . ?
C11 C6 C7 C8 0.2(2) . . . . ?
C12 N1 C1 O1 -174.23(11) . . . . ?
C12 N1 C1 O2 4.7(2) . . . . ?
C12 N1 C2 C3 174.45(12) . . . . ?
C12 C13 C14 C15 177.25(12) . . . . ?
C12 C13 C18 C17 -176.84(13) . . . . ?
C13 C14 C15 C16 -0.3(2) . . . . ?
C14 C13 C18 C17 1.0(2) . . . . ?
C14 C15 C16 C17 0.8(2) . . . . ?
C15 C16 C17 C18 -0.4(2) . . . . ?
C16 C17 C18 C13 -0.5(2) . . . . ?
C18 C13 C14 C15 -0.6(2) . . . . ?
